data_4513668
loop_
_publ_author_name
'Chen, Honghong'
'Ma, Qi'
'Zhou, Yuqiao'
'Yang, Zhou'
'Jazbinsek, Mojca'
'Bian, Yongzhong'
'Ye, Ning'
'Wang, Dong'
'Cao, Hui'
'He, Wanli'

_publ_section_title
;
 Engineering of Organic Chromophores with Large Second-Order Optical
 Nonlinearity and Superior Crystal Growth Ability
;
_journal_issue 11
_journal_name_full 'Crystal Growth &amp; Design'
_journal_page_first 5560
_journal_paper_doi 10.1021/acs.cgd.5b01216
_journal_volume 15
_journal_year 2015
_chemical_formula_sum 'C29 H45 I N2 O S'
_chemical_formula_weight 596.63
_chemical_name_systematic
; 
 ? 
;
_space_group_IT_number 4
_symmetry_cell_setting monoclinic
_symmetry_space_group_name_Hall 'P 2yb'
_symmetry_space_group_name_H-M 'P 1 21 1'
_atom_sites_solution_hydrogens geom
_atom_sites_solution_primary direct
_atom_sites_solution_secondary difmap
_audit_creation_method SHELXL-97
_cell_angle_alpha 90.00
_cell_angle_beta 92.145(11)
_cell_angle_gamma 90.00
_cell_formula_units_Z 1
_cell_length_a 12.3912(15)
_cell_length_b 7.2160(8)
_cell_length_c 16.781(2)
_cell_measurement_reflns_used 1419
_cell_measurement_temperature 293(2)
_cell_measurement_theta_max 29.0328
_cell_measurement_theta_min 3.2610
_cell_volume 1499.4(3)
_computing_cell_refinement 'Bruker FRAMBO'
_computing_data_collection 'Bruker FRAMBO'
_computing_data_reduction 'Bruker SHELXTL'
_computing_molecular_graphics 'Bruker SHELXTL'
_computing_publication_material 'Bruker SHELXTL'
_computing_structure_refinement 'SHELXL-97 (Sheldrick, 1997)'
_computing_structure_solution 'SHELXS-97 (Sheldrick, 1990)'
_diffrn_ambient_temperature 293(2)
_diffrn_detector_area_resol_mean 16.2141
_diffrn_measured_fraction_theta_full 0.997
_diffrn_measured_fraction_theta_max 0.997
_diffrn_measurement_device_type 'Xcalibur, Eos, Gemini'
_diffrn_measurement_method '\w scans'
_diffrn_radiation_monochromator graphite
_diffrn_radiation_source 'fine-focus sealed tube'
_diffrn_radiation_type MoK\a
_diffrn_radiation_wavelength 0.71073
_diffrn_reflns_av_R_equivalents 0.0245
_diffrn_reflns_av_sigmaI/netI 0.0473
_diffrn_reflns_limit_h_max 14
_diffrn_reflns_limit_h_min -14
_diffrn_reflns_limit_k_max 8
_diffrn_reflns_limit_k_min -4
_diffrn_reflns_limit_l_max 19
_diffrn_reflns_limit_l_min -18
_diffrn_reflns_number 5394
_diffrn_reflns_theta_full 24.99
_diffrn_reflns_theta_max 24.99
_diffrn_reflns_theta_min 3.27
_diffrn_standards_interval_count 0
_diffrn_standards_interval_time 0
_diffrn_standards_number 0
_exptl_absorpt_coefficient_mu 0.580
_exptl_absorpt_correction_type none
_exptl_crystal_colour purple
_exptl_crystal_density_diffrn 0.661
_exptl_crystal_density_meas 0.661
_exptl_crystal_density_method 'not measured'
_exptl_crystal_description block
_exptl_crystal_F_000 310
_exptl_crystal_size_max 0.16
_exptl_crystal_size_mid 0.12
_exptl_crystal_size_min 0.1
_platon_squeeze_details ' '
_refine_diff_density_max 0.544
_refine_diff_density_min -0.382
_refine_diff_density_rms 0.054
_refine_ls_abs_structure_details 'Flack H D (1983), Acta Cryst. A39, 876-881'
_refine_ls_abs_structure_Flack 0.00
_refine_ls_extinction_method none
_refine_ls_goodness_of_fit_ref 1.083
_refine_ls_hydrogen_treatment mixed
_refine_ls_matrix_type full
_refine_ls_number_parameters 286
_refine_ls_number_reflns 3814
_refine_ls_number_restraints 37
_refine_ls_restrained_S_all 12.683
_refine_ls_R_factor_all 0.0715
_refine_ls_R_factor_gt 0.0591
_refine_ls_shift/su_max 0.001
_refine_ls_shift/su_mean 0.000
_refine_ls_structure_factor_coef Fsqd
_refine_ls_weighting_details 'calc w=1/[\s^2^(Fo^2^)+(0.1067P)^2^+0.3137P] where P=(Fo^2^+2Fc^2^)/3'
_refine_ls_weighting_scheme calc
_refine_ls_wR_factor_gt 0.1677
_refine_ls_wR_factor_ref 0.1813
_reflns_number_gt 3089
_reflns_number_total 3814
_reflns_threshold_expression >2sigma(I)
_cod_data_source_file cg5b01216_si_001.cif
_cod_data_source_block P-BI-2
_cod_depositor_comments
;
The following automatic conversions were performed:

'_symmetry_cell_setting' value 'Monoclinic' changed to 'monoclinic'
according to
/usr/data/users/saulius/crontab/automatic-downloads/rss-feeds/ACS/lib/dictionaries/cif_core.dic
dictionary named 'cif_core.dic' version 2.4.2 from 2011-04-26.

Automatic conversion script
Id: cif_fix_values 3271 2015-04-21 07:52:19Z andrius 

 Adding full bibliography for 4513667--4513669.cif.
;
_cod_original_sg_symbol_H-M P2(1)
_cod_database_code 4513668

loop_
_symmetry_equiv_pos_as_xyz
'x, y, z'
'-x, y+1/2, -z'

loop_
_atom_site_label
_atom_site_type_symbol
_atom_site_fract_x
_atom_site_fract_y
_atom_site_fract_z
_atom_site_U_iso_or_equiv
_atom_site_adp_type
_atom_site_occupancy
_atom_site_symmetry_multiplicity
_atom_site_calc_flag
_atom_site_refinement_flags
N1 N 0.365(5) 0.26(3) 0.821(4) 0.037(19) Uani 0.50 1 d P
N2 N 0.787(6) 0.25(4) 1.260(4) 0.05(3) Uani 0.50 1 d P
C1 C 0.547(8) 0.25(4) 0.576(5) 0.05(3) Uani 0.50 1 d P
H1 H 0.6135 0.2444 0.6030 0.063 Uiso 0.50 1 calc PR
C2 C 0.543(11) 0.26(5) 0.495(6) 0.07(4) Uani 0.50 1 d P
H2 H 0.6075 0.2620 0.4677 0.081 Uiso 0.50 1 calc PR
C3 C 0.446(11) 0.26(5) 0.452(6) 0.07(4) Uani 0.50 1 d P
H3 H 0.4457 0.2635 0.3962 0.082 Uiso 0.50 1 calc PR
C4 C 0.352(10) 0.26(4) 0.488(6) 0.06(3) Uani 0.50 1 d P
H4 H 0.2877 0.2675 0.4579 0.072 Uiso 0.50 1 calc PR
C5 C 0.347(8) 0.24(4) 0.573(6) 0.05(3) Uani 0.50 1 d P
C6 C 0.250(8) 0.25(5) 0.612(6) 0.05(3) Uani 0.50 1 d P
H6 H 0.1865 0.2726 0.5817 0.064 Uiso 0.50 1 calc PR
C7 C 0.247(8) 0.24(4) 0.694(6) 0.05(3) Uani 0.50 1 d P
H7 H 0.1825 0.2339 0.7202 0.060 Uiso 0.50 1 calc PR
C8 C 0.347(6) 0.24(3) 0.737(5) 0.04(2) Uani 0.50 1 d P
C9 C 0.445(6) 0.25(4) 0.701(4) 0.036(18) Uani 0.50 1 d PU
C10 C 0.451(7) 0.25(3) 0.619(6) 0.05(3) Uani 0.50 1 d P
C11 C 0.534(6) 0.27(3) 0.765(5) 0.03(2) Uani 0.50 1 d P
H11 H 0.5783 0.3776 0.7612 0.035 Uiso 0.50 1 calc PR
C12 C 0.604(5) 0.072(11) 0.762(4) 0.052(16) Uani 1 1 d .
H12A H 0.5558 -0.0317 0.7663 0.078 Uiso 1 1 calc R
H12B H 0.6559 0.0697 0.8060 0.078 Uiso 1 1 calc R
H12C H 0.6402 0.0654 0.7129 0.078 Uiso 1 1 calc R
C14 C 0.468(7) 0.26(4) 0.841(5) 0.04(2) Uani 0.50 1 d P
C15 C 0.508(7) 0.24(3) 0.921(5) 0.04(3) Uani 0.50 1 d P
H15A H 0.4638 0.3010 0.9500 0.048 Uiso 1 1 d R
H15B H 0.4906 0.0926 0.9391 0.048 Uiso 1 1 d R
C16 C 0.612(8) 0.24(4) 0.947(5) 0.04(3) Uani 0.50 1 d P
H16A H 0.6443 0.3445 0.9196 0.050 Uiso 0.50 1 calc PR
H16B H 0.6441 0.1301 0.9246 0.050 Uiso 0.50 1 calc PR
C17 C 0.654(7) 0.25(4) 1.027(5) 0.04(2) Uani 0.50 1 d P
H17 H 0.6512 0.3863 1.0276 0.047 Uiso 0.50 1 calc PR
C18 C 0.765(6) 0.25(4) 1.042(5) 0.04(2) Uani 0.50 1 d P
H18 H 0.8104 0.2363 0.9989 0.051 Uiso 0.50 1 calc PR
C19 C 0.811(7) 0.26(4) 1.118(5) 0.04(2) Uani 0.50 1 d PU
H19 H 0.8853 0.2736 1.1258 0.052 Uiso 0.50 1 calc PR
C20 C 0.743(7) 0.25(4) 1.184(5) 0.04(2) Uani 0.50 1 d P
C21 C 0.633(7) 0.24(3) 1.169(5) 0.04(2) Uani 0.50 1 d PU
H21 H 0.5875 0.2305 1.2121 0.048 Uiso 0.50 1 calc PR
C22 C 0.587(7) 0.24(4) 1.093(5) 0.04(3) Uani 0.50 1 d PU
H22 H 0.5130 0.2243 1.0851 0.047 Uiso 0.50 1 calc PR
C23 C 0.719(7) 0.26(4) 1.329(5) 0.05(2) Uani 0.50 1 d PU
H23A H 0.6971 0.3902 1.3364 0.071 Uiso 0.50 1 calc PR
H23B H 0.7595 0.2226 1.3757 0.071 Uiso 0.50 1 calc PR
H23C H 0.6566 0.1871 1.3206 0.071 Uiso 0.50 1 calc PR
C24 C 0.905(8) 0.27(4) 1.275(6) 0.05(5) Uani 0.50 1 d P
H24A H 0.9420 0.1686 1.2544 0.082 Uiso 0.50 1 calc PR
H24B H 0.9198 0.2824 1.3316 0.082 Uiso 0.50 1 calc PR
H24C H 0.9293 0.3845 1.2497 0.082 Uiso 0.50 1 calc PR
C25 C 0.276(8) 0.24(4) 0.875(6) 0.05(3) Uani 0.50 1 d P
H25A H 0.2708 0.1145 0.8929 0.079 Uiso 0.50 1 calc PR
H25B H 0.2094 0.2763 0.8484 0.079 Uiso 0.50 1 calc PR
H25C H 0.2889 0.3197 0.9209 0.079 Uiso 0.50 1 calc PR
S1 S 0.951(2) 0.246(18) 0.564(2) 0.084(12) Uani 0.50 1 d P
O1 O 0.938(13) 0.24(5) 0.477(6) 0.16(8) Uani 0.50 1 d P
C98 C 0.88(2) 0.44(6) 0.60(2) 0.56(8) Uani 1 1 d U
H98A H 0.9320 0.5184 0.6232 0.844 Uiso 1 1 calc R
H98B H 0.8276 0.3978 0.6306 0.844 Uiso 1 1 calc R
H98C H 0.8504 0.4982 0.5501 0.844 Uiso 1 1 calc R
I1 I 0.9538(5) 0.2500 0.8236(4) 0.057(3) Uani 0.50 1 d P
C99 C 0.869(15) 0.06(2) 0.598(10) 0.18(8) Uani 1 1 d .
H99A H 0.7953 0.1019 0.5979 0.276 Uiso 1 1 calc R
H99B H 0.8924 0.0277 0.6513 0.276 Uiso 1 1 calc R
H99C H 0.8756 -0.0426 0.5633 0.276 Uiso 1 1 calc R

loop_
_atom_site_aniso_label
_atom_site_aniso_U_11
_atom_site_aniso_U_22
_atom_site_aniso_U_33
_atom_site_aniso_U_23
_atom_site_aniso_U_13
_atom_site_aniso_U_12
N1 0.04(4) 0.03(5) 0.04(4) 0.01(9) 0.01(3) 0.00(9)
N2 0.03(4) 0.09(8) 0.04(4) 0.01(12) 0.01(3) -0.02(11)
C1 0.05(6) 0.07(8) 0.04(5) -0.01(12) 0.01(4) 0.04(12)
C2 0.10(9) 0.07(9) 0.04(5) 0.01(16) 0.02(5) -0.01(19)
C3 0.10(9) 0.06(10) 0.04(5) 0.01(15) 0.00(6) -0.01(19)
C4 0.08(7) 0.04(7) 0.06(6) 0.00(14) -0.01(5) 0.02(16)
C5 0.06(5) 0.04(7) 0.05(5) 0.00(10) -0.01(4) 0.02(11)
C6 0.04(5) 0.06(8) 0.06(5) 0.01(17) -0.01(4) -0.02(14)
C7 0.05(5) 0.05(8) 0.05(5) 0.00(13) 0.00(4) -0.03(11)
C8 0.04(4) 0.03(5) 0.04(4) 0.01(11) 0.00(3) -0.01(10)
C9 0.04(2) 0.04(2) 0.04(2) 0.000(12) 0.002(11) 0.000(12)
C10 0.04(5) 0.04(6) 0.06(6) 0.04(10) 0.00(4) 0.00(11)
C11 0.03(4) 0.02(7) 0.04(4) 0.00(7) 0.01(3) 0.01(7)
C12 0.04(3) 0.06(4) 0.06(4) 0.00(3) 0.01(3) 0.02(3)
C14 0.04(5) 0.03(6) 0.04(4) -0.01(10) 0.01(3) 0.00(11)
C15 0.04(5) 0.04(7) 0.04(4) -0.01(9) 0.02(3) -0.02(11)
C16 0.05(5) 0.03(7) 0.04(4) -0.01(10) 0.01(4) 0.02(11)
C17 0.04(4) 0.04(5) 0.04(4) 0.00(13) 0.01(3) 0.02(12)
C18 0.04(4) 0.05(6) 0.04(4) 0.02(11) 0.02(3) 0.01(12)
C19 0.04(2) 0.04(2) 0.04(2) 0.000(12) 0.002(11) 0.000(12)
C20 0.05(5) 0.05(6) 0.03(4) -0.02(12) 0.00(3) 0.01(12)
C21 0.04(2) 0.04(2) 0.04(2) 0.000(12) 0.003(11) 0.000(12)
C22 0.04(4) 0.04(7) 0.04(4) 0.00(7) 0.02(3) 0.01(7)
C23 0.05(3) 0.05(3) 0.05(3) 0.000(12) 0.003(12) 0.000(12)
C24 0.04(5) 0.07(14) 0.05(5) 0.01(9) 0.00(4) 0.00(9)
C25 0.04(5) 0.06(8) 0.05(5) -0.02(13) 0.02(4) 0.02(12)
S1 0.059(16) 0.12(3) 0.073(19) -0.02(6) 0.009(14) 0.01(6)
O1 0.20(14) 0.2(2) 0.05(5) 0.00(17) 0.03(7) 0.1(2)
C98 0.27(8) 0.93(8) 0.49(8) 0.480(12) -0.017(12) 0.257(12)
I1 0.057(4) 0.052(5) 0.063(4) -0.001(9) 0.006(3) 0.002(9)
C99 0.3(2) 0.08(9) 0.18(13) 0.03(10) 0.13(15) 0.04(12)

loop_
_atom_type_symbol
_atom_type_description
_atom_type_scat_dispersion_real
_atom_type_scat_dispersion_imag
_atom_type_scat_source
C C 0.0033 0.0016 'International Tables Vol C Tables 4.2.6.8 and 6.1.1.4'
H H 0.0000 0.0000 'International Tables Vol C Tables 4.2.6.8 and 6.1.1.4'
N N 0.0061 0.0033 'International Tables Vol C Tables 4.2.6.8 and 6.1.1.4'
I I -0.4742 1.8119 'International Tables Vol C Tables 4.2.6.8 and 6.1.1.4'
O O 0.0106 0.0060 'International Tables Vol C Tables 4.2.6.8 and 6.1.1.4'
S S 0.1246 0.1234 'International Tables Vol C Tables 4.2.6.8 and 6.1.1.4'

loop_
_geom_angle_atom_site_label_1
_geom_angle_atom_site_label_2
_geom_angle_atom_site_label_3
_geom_angle
C14 N1 C8 112(6)
C14 N1 C25 126(8)
C8 N1 C25 121(8)
C20 N2 C23 121(7)
C20 N2 C24 121(7)
C23 N2 C24 116(8)
C2 C1 C10 121(10)
C2 C1 H1 119.6
C10 C1 H1 119.6
C1 C2 C3 121(10)
C1 C2 H2 119.4
C3 C2 H2 119.4
C4 C3 C2 121(10)
C4 C3 H3 119.5
C2 C3 H3 119.5
C3 C4 C5 122(10)
C3 C4 H4 119.0
C5 C4 H4 119.0
C6 C5 C4 122(9)
C6 C5 C10 120(9)
C4 C5 C10 117(10)
C5 C6 C7 121(10)
C5 C6 H6 119.3
C7 C6 H6 119.3
C6 C7 C8 116(8)
C6 C7 H7 121.8
C8 C7 H7 121.8
C9 C8 C7 124(8)
C9 C8 N1 109(7)
C7 C8 N1 127(8)
C8 C9 C10 121(7)
C8 C9 C11 109(7)
C10 C9 C11 130(7)
C9 C10 C1 126(8)
C9 C10 C5 116(8)
C1 C10 C5 118(9)
C9 C11 C14 101(7)
C9 C11 C12 107(10)
C14 C11 C12 107(10)
C9 C11 H11 113.5
C14 C11 H11 113.5
C12 C11 H11 113.5
C11 C12 H12A 109.5
C11 C12 H12B 109.5
H12A C12 H12B 109.5
C11 C12 H12C 109.5
H12A C12 H12C 109.5
H12B C12 H12C 109.5
N1 C14 C15 123(8)
N1 C14 C11 109(7)
C15 C14 C11 128(8)
C16 C15 C14 127(9)
C16 C15 H15A 114.9
C14 C15 H15A 106.0
C16 C15 H15B 96.6
C14 C15 H15B 107.3
H15A C15 H15B 101.5
C15 C16 C17 128(8)
C15 C16 H16A 105.3
C17 C16 H16A 105.3
C15 C16 H16B 105.3
C17 C16 H16B 105.3
H16A C16 H16B 106.0
C18 C17 C22 118(8)
C18 C17 C16 119(7)
C22 C17 C16 123(9)
C18 C17 H17 92.7
C22 C17 H17 92.7
C16 C17 H17 92.7
C19 C18 C17 122(8)
C19 C18 H18 118.9
C17 C18 H18 118.9
C18 C19 C20 119(8)
C18 C19 H19 120.4
C20 C19 H19 120.4
N2 C20 C21 121(8)
N2 C20 C19 120(7)
C21 C20 C19 118(7)
C22 C21 C20 122(8)
C22 C21 H21 118.9
C20 C21 H21 118.9
C21 C22 C17 120(8)
C21 C22 H22 120.0
C17 C22 H22 120.0
N2 C23 H23A 109.5
N2 C23 H23B 109.5
H23A C23 H23B 109.5
N2 C23 H23C 109.5
H23A C23 H23C 109.5
H23B C23 H23C 109.5
N2 C24 H24A 109.5
N2 C24 H24B 109.5
H24A C24 H24B 109.5
N2 C24 H24C 109.5
H24A C24 H24C 109.5
H24B C24 H24C 109.5
N1 C25 H25A 109.5
N1 C25 H25B 109.5
H25A C25 H25B 109.5
N1 C25 H25C 109.5
H25A C25 H25C 109.5
H25B C25 H25C 109.5
O1 S1 C98 108(10)
O1 S1 C99 104(10)
C98 S1 C99 102(10)
S1 C98 H98A 109.5
S1 C98 H98B 109.5
H98A C98 H98B 109.5
S1 C98 H98C 109.5
H98A C98 H98C 109.5
H98B C98 H98C 109.5
S1 C99 H99A 109.5
S1 C99 H99B 109.5
H99A C99 H99B 109.5
S1 C99 H99C 109.5
H99A C99 H99C 109.5
H99B C99 H99C 109.5

loop_
_geom_bond_atom_site_label_1
_geom_bond_atom_site_label_2
_geom_bond_distance
N1 C14 1.31(11)
N1 C8 1.43(11)
N1 C25 1.47(12)
N2 C20 1.36(10)
N2 C23 1.47(11)
N2 C24 1.48(12)
C1 C2 1.36(14)
C1 C10 1.42(13)
C1 H1 0.9300
C2 C3 1.38(18)
C2 H2 0.9300
C3 C4 1.34(17)
C3 H3 0.9300
C4 C5 1.42(15)
C4 H4 0.9300
C5 C6 1.39(14)
C5 C10 1.48(13)
C6 C7 1.39(13)
C6 H6 0.9300
C7 C8 1.40(12)
C7 H7 0.9300
C8 C9 1.36(11)
C9 C10 1.39(12)
C9 C11 1.51(11)
C11 C14 1.53(11)
C11 C12 1.6(2)
C11 H11 0.9800
C12 H12A 0.9600
C12 H12B 0.9600
C12 H12C 0.9600
C14 C15 1.42(13)
C15 C16 1.35(13)
C15 H15A 0.8776
C15 H15B 1.1175
C16 C17 1.43(12)
C16 H16A 0.9700
C16 H16B 0.9700
C17 C18 1.39(11)
C17 C22 1.41(12)
C17 H17 0.9800
C18 C19 1.38(12)
C18 H18 0.9300
C19 C20 1.41(12)
C19 H19 0.9300
C20 C21 1.39(12)
C21 C22 1.37(12)
C21 H21 0.9300
C22 H22 0.9300
C23 H23A 0.9600
C23 H23B 0.9600
C23 H23C 0.9600
C24 H24A 0.9600
C24 H24B 0.9600
C24 H24C 0.9600
C25 H25A 0.9600
C25 H25B 0.9600
C25 H25C 0.9600
S1 O1 1.47(10)
S1 C98 1.7(4)
S1 C99 1.78(18)
C98 H98A 0.9600
C98 H98B 0.9600
C98 H98C 0.9600
C99 H99A 0.9600
C99 H99B 0.9600
C99 H99C 0.9600

loop_
_platon_squeeze_void_nr
_platon_squeeze_void_average_x
_platon_squeeze_void_average_y
_platon_squeeze_void_average_z
_platon_squeeze_void_volume
_platon_squeeze_void_count_electrons
_platon_squeeze_void_content
1 0.000 -0.010 0.000 242 63 ' '
